data_7233176
loop_
_publ_author_name
'Bilal R. Kaafarani'
'Ala'a O. El-Ballouli'
'Roman Trattnig'
'Alexandr Fonari'
'Stefan Sax'
'Brigitte Wex'
'Chad Risko'
'Rony S. Khnayzer'
'Stephen Barlow'
'Digambara Patra'
'Tatiana V. Timofeeva'
'Emil J. W. List'
'Jean-Luc Bredase'
'Seth R. Mardere'

_publ_section_title
;
 Bis(carbazolyl) derivatives of pyrene and tetrahydropyrene: synthesis,
 structures, optical properties, electrochemistry, and electroluminescence
;
_journal_name_full 'Journal of Materials Chemistry C'
_journal_page_first 1638
_journal_page_last 1650
_journal_paper_doi 10.1039/C2TC00474G
_journal_volume 1
_journal_year 2013
_chemical_formula_moiety 'C40 H28 N2'
_chemical_formula_sum 'C40 H28 N2'
_chemical_formula_weight 536.64
_space_group_IT_number 14
_space_group_name_Hall '-P 2ybc'
_space_group_name_H-M_alt 'P 1 21/c 1'
_symmetry_cell_setting monoclinic
_symmetry_space_group_name_Hall '-P 2ybc'
_symmetry_space_group_name_H-M 'P 1 21/c 1'
_atom_sites_solution_hydrogens geom
_atom_sites_solution_primary direct
_atom_sites_solution_secondary difmap
_cell_angle_alpha 90.00
_cell_angle_beta 106.701(7)
_cell_angle_gamma 90.00
_cell_formula_units_Z 2
_cell_length_a 13.167(5)
_cell_length_b 13.192(5)
_cell_length_c 8.213(3)
_cell_measurement_reflns_used 1462
_cell_measurement_temperature 100(2)
_cell_measurement_theta_max 22.68
_cell_measurement_theta_min 2.23
_cell_volume 1366.4(9)
_computing_cell_refinement 'Bruker SAINT'
_computing_data_collection 'Bruker APEX2'
_computing_data_reduction 'Bruker SAINT'
_computing_molecular_graphics 'Bruker SHELXTL'
_computing_publication_material 'Bruker SHELXTL'
_computing_structure_refinement 'SHELXL-97 (Sheldrick, 2008)'
_computing_structure_solution 'SHELXS-97 (Sheldrick, 2008)'
_diffrn_ambient_temperature 100(2)
_diffrn_measured_fraction_theta_full 0.999
_diffrn_measured_fraction_theta_max 0.999
_diffrn_measurement_device_type 'Bruker APEX-II CCD'
_diffrn_measurement_method '\f and \w scans'
_diffrn_radiation_monochromator graphite
_diffrn_radiation_source 'sealed tube'
_diffrn_radiation_type MoK\a
_diffrn_radiation_wavelength 0.71073
_diffrn_reflns_av_R_equivalents 0.0561
_diffrn_reflns_av_sigmaI/netI 0.0468
_diffrn_reflns_limit_h_max 15
_diffrn_reflns_limit_h_min -15
_diffrn_reflns_limit_k_max 15
_diffrn_reflns_limit_k_min -15
_diffrn_reflns_limit_l_max 9
_diffrn_reflns_limit_l_min -9
_diffrn_reflns_number 10716
_diffrn_reflns_theta_full 25.00
_diffrn_reflns_theta_max 25.00
_diffrn_reflns_theta_min 2.23
_exptl_absorpt_coefficient_mu 0.076
_exptl_absorpt_correction_T_max 0.7461
_exptl_absorpt_correction_T_min 0.6273
_exptl_absorpt_correction_type multi-scan
_exptl_absorpt_process_details 'SADABS (Sheldrick, 2003)'
_exptl_crystal_colour white
_exptl_crystal_density_diffrn 1.304
_exptl_crystal_density_meas ?
_exptl_crystal_density_method none
_exptl_crystal_description plate
_exptl_crystal_F_000 564
_exptl_crystal_size_max 0.06
_exptl_crystal_size_mid 0.06
_exptl_crystal_size_min 0.05
_refine_diff_density_max 0.148
_refine_diff_density_min -0.157
_refine_diff_density_rms 0.037
_refine_ls_extinction_method none
_refine_ls_goodness_of_fit_ref 1.006
_refine_ls_hydrogen_treatment constr
_refine_ls_matrix_type full
_refine_ls_number_parameters 209
_refine_ls_number_reflns 2398
_refine_ls_number_restraints 0
_refine_ls_restrained_S_all 1.006
_refine_ls_R_factor_all 0.0862
_refine_ls_R_factor_gt 0.0448
_refine_ls_shift/su_max 0.000
_refine_ls_shift/su_mean 0.000
_refine_ls_structure_factor_coef Fsqd
_refine_ls_weighting_details 'calc w=1/[\s^2^(Fo^2^)+(0.0501P)^2^+0.2418P] where P=(Fo^2^+2Fc^2^)/3'
_refine_ls_weighting_scheme calc
_refine_ls_wR_factor_gt 0.0963
_refine_ls_wR_factor_ref 0.1147
_reflns_number_gt 1548
_reflns_number_total 2398
_reflns_threshold_expression >2sigma(I)
_cod_data_source_file 1000003.cif
_cod_data_source_block PCOD1000003
_cod_depositor_comments
;
The following automatic conversions were performed:

data item '_symmetry_cell_setting' value 'Monoclinic' was changed to
'monoclinic' in accordance with the built-in table derived from the
CIF Core dictionary named 'cif_core.dic' version 2.4.5 last updated
on 2014-11-21.

data item '_exptl_crystal_density_meas' value 'not measured' was
changed to '?' -- the value is perceived as not measured.

Automatic conversion script
Id: cif_fix_values 6909 2019-04-08 15:41:33Z antanas 
;
_cod_original_cell_volume 1366.4(8)
_cod_original_sg_symbol_Hall '-P 2ybc '
_cod_original_sg_symbol_H-M 'P 21/c '
_cod_database_code 7233176

loop_
_symmetry_equiv_pos_as_xyz
'x, y, z'
'-x, y+1/2, -z+1/2'
'-x, -y, -z'
'x, -y-1/2, z-1/2'

loop_
_atom_site_label
_atom_site_type_symbol
_atom_site_fract_x
_atom_site_fract_y
_atom_site_fract_z
_atom_site_U_iso_or_equiv
_atom_site_adp_type
_atom_site_occupancy
_atom_site_symmetry_multiplicity
_atom_site_calc_flag
_atom_site_refinement_flags
_atom_site_disorder_assembly
_atom_site_disorder_group
N1 N 0.75405(13) 0.21105(13) 0.3295(2) 0.0380(4) Uani 1 1 d . . .
C1 C 0.65185(17) 0.22067(16) 0.2177(3) 0.0397(5) Uani 1 1 d . . .
C2 C 0.60432(17) 0.30441(18) 0.1240(3) 0.0439(6) Uani 1 1 d . . .
H2A H 0.6405 0.3673 0.1317 0.053 Uiso 1 1 calc R . .
C3 C 0.50181(18) 0.2923(2) 0.0188(3) 0.0500(6) Uani 1 1 d . . .
H3A H 0.4676 0.3482 -0.0478 0.060 Uiso 1 1 calc R . .
C4 C 0.44786(19) 0.2016(2) 0.0077(3) 0.0545(7) Uani 1 1 d . . .
H4A H 0.3771 0.1966 -0.0636 0.065 Uiso 1 1 calc R . .
C5 C 0.49570(18) 0.1186(2) 0.0989(3) 0.0506(6) Uani 1 1 d . . .
H5A H 0.4585 0.0562 0.0901 0.061 Uiso 1 1 calc R . .
C6 C 0.59982(17) 0.12670(17) 0.2050(3) 0.0416(5) Uani 1 1 d . . .
C7 C 0.67297(16) 0.05780(16) 0.3143(3) 0.0403(5) Uani 1 1 d . . .
C8 C 0.66581(19) -0.04279(17) 0.3591(3) 0.0489(6) Uani 1 1 d . . .
H8A H 0.6029 -0.0805 0.3105 0.059 Uiso 1 1 calc R . .
C9 C 0.7513(2) -0.08720(17) 0.4750(3) 0.0507(6) Uani 1 1 d . . .
H9A H 0.7466 -0.1560 0.5064 0.061 Uiso 1 1 calc R . .
C10 C 0.84473(19) -0.03292(16) 0.5476(3) 0.0476(6) Uani 1 1 d . . .
H10A H 0.9024 -0.0655 0.6269 0.057 Uiso 1 1 calc R . .
C11 C 0.85428(18) 0.06721(15) 0.5055(3) 0.0413(5) Uani 1 1 d . . .
H11A H 0.9174 0.1044 0.5546 0.050 Uiso 1 1 calc R . .
C12 C 0.76754(17) 0.11156(15) 0.3882(3) 0.0376(5) Uani 1 1 d . . .
C13 C 0.82682(16) 0.29236(16) 0.3845(3) 0.0368(5) Uani 1 1 d . . .
C14 C 0.79354(17) 0.38060(16) 0.4441(3) 0.0436(6) Uani 1 1 d . . .
H14A H 0.7235 0.3847 0.4540 0.052 Uiso 1 1 calc R . .
C15 C 0.86070(17) 0.46298(15) 0.4896(3) 0.0410(5) Uani 1 1 d . . .
C16 C 0.96422(15) 0.45608(14) 0.4782(2) 0.0349(5) Uani 1 1 d . . .
C17 C 0.99898(17) 0.36605(16) 0.4226(3) 0.0511(6) Uani 1 1 d . . .
C18 C 0.92939(16) 0.28491(17) 0.3746(3) 0.0487(6) Uani 1 1 d . . .
H18A H 0.9526 0.2241 0.3346 0.058 Uiso 1 1 calc R . .
C19 C 0.8416(5) 0.5514(5) 0.5873(8) 0.0370(14) Uani 0.50 1 d P . 1
H19A H 0.8741 0.5388 0.7102 0.044 Uiso 0.50 1 calc PR . 1
H19B H 0.7643 0.5600 0.5678 0.044 Uiso 0.50 1 calc PR . 1
C20 C 1.1126(4) 0.3515(3) 0.4631(8) 0.0422(12) Uani 0.50 1 d P . 1
H20C H 1.1288 0.2931 0.3993 0.051 Uiso 0.50 1 calc PR . 1
H20D H 1.1432 0.3385 0.5862 0.051 Uiso 0.50 1 calc PR . 1
C19' C 0.8093(5) 0.5692(5) 0.5063(7) 0.0376(15) Uani 0.50 1 d P . 2
H19C H 0.7913 0.6060 0.3967 0.045 Uiso 0.50 1 calc PR . 2
H19D H 0.7440 0.5605 0.5416 0.045 Uiso 0.50 1 calc PR . 2
C20' C 1.1070(3) 0.3734(4) 0.3586(6) 0.0353(11) Uani 0.50 1 d P . 2
H20A H 1.1328 0.3046 0.3434 0.042 Uiso 0.50 1 calc PR . 2
H20B H 1.0911 0.4096 0.2485 0.042 Uiso 0.50 1 calc PR . 2

loop_
_atom_site_aniso_label
_atom_site_aniso_U_11
_atom_site_aniso_U_22
_atom_site_aniso_U_33
_atom_site_aniso_U_23
_atom_site_aniso_U_13
_atom_site_aniso_U_12
N1 0.0381(10) 0.0382(10) 0.0404(11) 0.0036(8) 0.0152(9) -0.0009(8)
C1 0.0411(13) 0.0503(14) 0.0344(12) -0.0026(11) 0.0214(11) 0.0009(11)
C2 0.0429(14) 0.0583(15) 0.0375(12) 0.0029(11) 0.0227(11) 0.0050(11)
C3 0.0489(15) 0.0724(18) 0.0350(13) 0.0026(12) 0.0224(12) 0.0136(13)
C4 0.0470(14) 0.0778(19) 0.0416(14) -0.0073(14) 0.0171(12) 0.0084(15)
C5 0.0471(15) 0.0634(16) 0.0468(14) -0.0177(13) 0.0224(12) -0.0076(13)
C6 0.0422(13) 0.0535(14) 0.0330(12) -0.0055(11) 0.0171(11) -0.0025(11)
C7 0.0458(13) 0.0431(13) 0.0386(12) -0.0094(11) 0.0226(11) -0.0083(11)
C8 0.0596(16) 0.0496(15) 0.0414(13) -0.0061(12) 0.0208(12) -0.0106(13)
C9 0.0737(18) 0.0349(13) 0.0510(15) -0.0038(11) 0.0298(14) -0.0107(13)
C10 0.0667(17) 0.0399(14) 0.0405(13) -0.0001(11) 0.0222(12) 0.0012(12)
C11 0.0520(14) 0.0349(12) 0.0404(13) -0.0028(10) 0.0189(11) -0.0030(11)
C12 0.0454(13) 0.0368(12) 0.0355(12) -0.0015(10) 0.0192(11) -0.0003(11)
C13 0.0411(13) 0.0377(12) 0.0332(12) 0.0079(10) 0.0133(10) 0.0007(10)
C14 0.0477(13) 0.0411(13) 0.0538(14) 0.0036(11) 0.0334(12) -0.0021(11)
C15 0.0491(13) 0.0379(12) 0.0474(13) 0.0064(11) 0.0320(11) -0.0014(11)
C16 0.0366(12) 0.0342(12) 0.0327(11) 0.0114(10) 0.0078(10) 0.0065(9)
C17 0.0315(13) 0.0376(13) 0.0776(18) -0.0030(12) 0.0053(12) 0.0075(11)
C18 0.0371(13) 0.0380(13) 0.0671(17) -0.0039(12) 0.0085(12) 0.0076(11)
C19 0.029(4) 0.040(4) 0.049(4) 0.009(3) 0.023(3) 0.004(3)
C20 0.041(3) 0.036(3) 0.058(3) 0.006(3) 0.028(3) 0.005(2)
C19' 0.039(4) 0.032(3) 0.047(4) 0.009(3) 0.021(3) 0.009(3)
C20' 0.027(2) 0.043(3) 0.041(3) 0.004(3) 0.018(2) 0.004(2)

loop_
_atom_type_symbol
_atom_type_description
_atom_type_scat_dispersion_real
_atom_type_scat_dispersion_imag
_atom_type_scat_source
C C 0.0033 0.0016 'International Tables Vol C Tables 4.2.6.8 and 6.1.1.4'
H H 0.0000 0.0000 'International Tables Vol C Tables 4.2.6.8 and 6.1.1.4'
N N 0.0061 0.0033 'International Tables Vol C Tables 4.2.6.8 and 6.1.1.4'

loop_
_geom_angle_atom_site_label_1
_geom_angle_atom_site_label_2
_geom_angle_atom_site_label_3
_geom_angle
_geom_angle_site_symmetry_1
_geom_angle_site_symmetry_3
C12 N1 C1 108.39(17) . .
C12 N1 C13 126.43(17) . .
C1 N1 C13 124.93(17) . .
C2 C1 N1 129.1(2) . .
C2 C1 C6 121.9(2) . .
N1 C1 C6 108.94(19) . .
C3 C2 C1 117.2(2) . .
C3 C2 H2A 121.4 . .
C1 C2 H2A 121.4 . .
C4 C3 C2 122.1(2) . .
C4 C3 H3A 119.0 . .
C2 C3 H3A 119.0 . .
C5 C4 C3 120.6(2) . .
C5 C4 H4A 119.7 . .
C3 C4 H4A 119.7 . .
C4 C5 C6 119.4(2) . .
C4 C5 H5A 120.3 . .
C6 C5 H5A 120.3 . .
C5 C6 C1 118.8(2) . .
C5 C6 C7 134.5(2) . .
C1 C6 C7 106.67(18) . .
C8 C7 C12 119.1(2) . .
C8 C7 C6 133.4(2) . .
C12 C7 C6 107.54(18) . .
C9 C8 C7 119.0(2) . .
C9 C8 H8A 120.5 . .
C7 C8 H8A 120.5 . .
C8 C9 C10 121.3(2) . .
C8 C9 H9A 119.4 . .
C10 C9 H9A 119.4 . .
C11 C10 C9 121.0(2) . .
C11 C10 H10A 119.5 . .
C9 C10 H10A 119.5 . .
C10 C11 C12 117.3(2) . .
C10 C11 H11A 121.3 . .
C12 C11 H11A 121.3 . .
N1 C12 C11 129.26(19) . .
N1 C12 C7 108.45(18) . .
C11 C12 C7 122.23(19) . .
C18 C13 C14 119.8(2) . .
C18 C13 N1 120.58(19) . .
C14 C13 N1 119.63(18) . .
C13 C14 C15 120.95(19) . .
C13 C14 H14A 119.5 . .
C15 C14 H14A 119.5 . .
C14 C15 C16 119.44(19) . .
C14 C15 C19 124.9(3) . .
C16 C15 C19 114.2(3) . .
C14 C15 C19' 117.6(3) . .
C16 C15 C19' 121.0(3) . .
C19 C15 C19' 26.9(2) . .
C17 C16 C15 119.72(19) . .
C17 C16 C16 120.2(2) . 3_766
C15 C16 C16 120.1(2) . 3_766
C18 C17 C16 119.8(2) . .
C18 C17 C20 121.1(3) . .
C16 C17 C20 116.8(3) . .
C18 C17 C20' 120.7(3) . .
C16 C17 C20' 116.5(2) . .
C20 C17 C20' 32.4(2) . .
C13 C18 C17 120.3(2) . .
C13 C18 H18A 119.8 . .
C17 C18 H18A 119.8 . .
C15 C19 C20 111.9(4) . 3_766
C15 C19 H19A 109.2 . .
C20 C19 H19A 109.2 3_766 .
C15 C19 H19B 109.2 . .
C20 C19 H19B 109.2 3_766 .
H19A C19 H19B 107.9 . .
C17 C20 C19 106.9(4) . 3_766
C17 C20 H20C 110.3 . .
C19 C20 H20C 110.3 3_766 .
C17 C20 H20D 110.3 . .
C19 C20 H20D 110.3 3_766 .
H20C C20 H20D 108.6 . .
C20' C19' C15 105.4(4) 3_766 .
C20' C19' H19C 110.7 3_766 .
C15 C19' H19C 110.7 . .
C20' C19' H19D 110.7 3_766 .
C15 C19' H19D 110.7 . .
H19C C19' H19D 108.8 . .
C19' C20' C17 107.8(4) 3_766 .
C19' C20' H20A 110.1 3_766 .
C17 C20' H20A 110.1 . .
C19' C20' H20B 110.1 3_766 .
C17 C20' H20B 110.1 . .
H20A C20' H20B 108.5 . .

loop_
_geom_bond_atom_site_label_1
_geom_bond_atom_site_label_2
_geom_bond_distance
_geom_bond_site_symmetry_2
N1 C12 1.392(3) .
N1 C1 1.400(3) .
N1 C13 1.423(3) .
C1 C2 1.388(3) .
C1 C6 1.406(3) .
C2 C3 1.387(3) .
C2 H2A 0.9500 .
C3 C4 1.381(3) .
C3 H3A 0.9500 .
C4 C5 1.374(3) .
C4 H4A 0.9500 .
C5 C6 1.401(3) .
C5 H5A 0.9500 .
C6 C7 1.436(3) .
C7 C8 1.387(3) .
C7 C12 1.410(3) .
C8 C9 1.378(3) .
C8 H8A 0.9500 .
C9 C10 1.400(3) .
C9 H9A 0.9500 .
C10 C11 1.380(3) .
C10 H10A 0.9500 .
C11 C12 1.394(3) .
C11 H11A 0.9500 .
C13 C18 1.380(3) .
C13 C14 1.382(3) .
C14 C15 1.383(3) .
C14 H14A 0.9500 .
C15 C16 1.396(3) .
C15 C19 1.478(7) .
C15 C19' 1.579(6) .
C16 C17 1.396(3) .
C16 C16 1.471(4) 3_766
C17 C18 1.390(3) .
C17 C20 1.448(5) .
C17 C20' 1.655(5) .
C18 H18A 0.9500 .
C19 C20 1.523(8) 3_766
C19 H19A 0.9900 .
C19 H19B 0.9900 .
C20 C19 1.523(8) 3_766
C20 H20C 0.9900 .
C20 H20D 0.9900 .
C19' C20' 1.522(8) 3_766
C19' H19C 0.9900 .
C19' H19D 0.9900 .
C20' C19' 1.522(8) 3_766
C20' H20A 0.9900 .
C20' H20B 0.9900 .
